data_2218576
loop_
_publ_author_name
'Shan, Shang'
'Tian, Yu-Liang'
'Wang, Shan-Heng'
'Wang, Wen-Long'
'Xu, Ying-Li'

_publ_section_title
;
 Benzyl 3-[(<i>E</i>)-benzylidene]dithiocarbazate
;
_journal_coeditor_code XU2422
_journal_issue 6
_journal_name_full 'Acta Crystallographica Section E'
_journal_page_first o1014
_journal_paper_doi 10.1107/S1600536808012944
_journal_volume 64
_journal_year 2008
_chemical_formula_iupac 'C15 H14 N2 S2'
_chemical_formula_moiety 'C15 H14 N2 S2'
_chemical_formula_sum 'C15 H14 N2 S2'
_chemical_formula_weight 286.40
_chemical_name_systematic
;
Benzyl 3-[(<i>E</i>)-benzylidene]dithiocarbazate
;
_space_group_IT_number 14
_symmetry_cell_setting monoclinic
_symmetry_space_group_name_Hall '-P 2yn'
_symmetry_space_group_name_H-M 'P 1 21/n 1'
_atom_sites_solution_hydrogens geom
_atom_sites_solution_primary direct
_atom_sites_solution_secondary difmap
_audit_creation_method SHELXL-97
_cell_angle_alpha 90.00
_cell_angle_beta 97.652(12)
_cell_angle_gamma 90.00
_cell_formula_units_Z 4
_cell_length_a 5.0053(18)
_cell_length_b 23.075(8)
_cell_length_c 12.646(5)
_cell_measurement_reflns_used 6568
_cell_measurement_temperature 295(2)
_cell_measurement_theta_max 25.0
_cell_measurement_theta_min 1.9
_cell_volume 1447.6(9)
_computing_cell_refinement 'PROCESS-AUTO (Rigaku, 1998)'
_computing_data_collection 'PROCESS-AUTO (Rigaku, 1998)'
_computing_data_reduction 'CrystalStructure (Rigaku/MSC, 2002)'
_computing_molecular_graphics 'ORTEP-3 for Windows (Farrugia, 1997)'
_computing_publication_material 'WinGX (Farrugia, 1999)'
_computing_structure_refinement 'SHELXL97 (Sheldrick, 2008)'
_computing_structure_solution 'SIR92 (Altomare <i>et al.</i>,  1993)'
_diffrn_ambient_temperature 295(2)
_diffrn_detector_area_resol_mean 10.00
_diffrn_measured_fraction_theta_full 0.988
_diffrn_measured_fraction_theta_max 0.988
_diffrn_measurement_device_type 'Rigaku R-AXIS RAPID'
_diffrn_measurement_method \w
_diffrn_radiation_monochromator graphite
_diffrn_radiation_source 'fine-focus sealed tube'
_diffrn_radiation_type MoK\a
_diffrn_radiation_wavelength 0.71073
_diffrn_reflns_av_R_equivalents 0.0341
_diffrn_reflns_av_sigmaI/netI 0.0231
_diffrn_reflns_limit_h_max 6
_diffrn_reflns_limit_h_min -5
_diffrn_reflns_limit_k_max 27
_diffrn_reflns_limit_k_min -27
_diffrn_reflns_limit_l_max 13
_diffrn_reflns_limit_l_min -15
_diffrn_reflns_number 15395
_diffrn_reflns_theta_full 25.49
_diffrn_reflns_theta_max 25.49
_diffrn_reflns_theta_min 1.77
_diffrn_standards_interval_count 0
_diffrn_standards_interval_time 0
_diffrn_standards_number 0
_exptl_absorpt_coefficient_mu 0.355
_exptl_absorpt_correction_type none
_exptl_crystal_colour yellow
_exptl_crystal_density_diffrn 1.314
_exptl_crystal_density_method 'not measured'
_exptl_crystal_description prism
_exptl_crystal_F_000 600
_exptl_crystal_size_max 0.30
_exptl_crystal_size_mid 0.28
_exptl_crystal_size_min 0.22
_refine_diff_density_max 0.147
_refine_diff_density_min -0.184
_refine_ls_extinction_method none
_refine_ls_goodness_of_fit_ref 1.046
_refine_ls_hydrogen_treatment constr
_refine_ls_matrix_type full
_refine_ls_number_parameters 172
_refine_ls_number_reflns 2653
_refine_ls_number_restraints 0
_refine_ls_restrained_S_all 1.046
_refine_ls_R_factor_all 0.0447
_refine_ls_R_factor_gt 0.0321
_refine_ls_shift/su_max 0.001
_refine_ls_shift/su_mean 0.000
_refine_ls_structure_factor_coef Fsqd
_refine_ls_weighting_details 'calc w=1/[\s^2^(Fo^2^)+(0.0424P)^2^+0.226P] where P=(Fo^2^+2Fc^2^)/3'
_refine_ls_weighting_scheme calc
_refine_ls_wR_factor_gt 0.0804
_refine_ls_wR_factor_ref 0.0868
_reflns_number_gt 2115
_reflns_number_total 2653
_reflns_threshold_expression I>2\s(I)
_cod_data_source_file xu2422.cif
_cod_data_source_block I
_cod_original_sg_symbol_H-M 'P 21/n'
_cod_database_code 2218576
_cod_database_fobs_code 2218576

loop_
_symmetry_equiv_pos_as_xyz
'x, y, z'
'-x+1/2, y+1/2, -z+1/2'
'-x, -y, -z'
'x-1/2, -y-1/2, z-1/2'

loop_
_atom_site_type_symbol
_atom_site_label
_atom_site_fract_x
_atom_site_fract_y
_atom_site_fract_z
_atom_site_U_iso_or_equiv
_atom_site_adp_type
_atom_site_calc_flag
_atom_site_refinement_flags
_atom_site_occupancy
S S1 -0.16273(11) 0.58470(2) 0.94815(4) 0.06114(17) Uani d . 1
S S2 0.02011(10) 0.602875(18) 0.73176(4) 0.05159(15) Uani d . 1
N N1 0.3232(3) 0.50304(6) 0.78197(11) 0.0493(4) Uani d . 1
N N2 0.1740(3) 0.51871(6) 0.86146(11) 0.0516(4) Uani d . 1
H H2N 0.1829 0.4979 0.9183 0.062 Uiso calc R 1
C C1 0.6444(3) 0.43585(7) 0.72802(14) 0.0486(4) Uani d . 1
C C2 0.6602(4) 0.46157(8) 0.62992(16) 0.0599(5) Uani d . 1
H H2 0.5621 0.4951 0.6109 0.072 Uiso calc R 1
C C3 0.8199(5) 0.43796(10) 0.56054(17) 0.0721(6) Uani d . 1
H H3 0.8285 0.4554 0.4948 0.087 Uiso calc R 1
C C4 0.9663(4) 0.38875(10) 0.5882(2) 0.0764(6) Uani d . 1
H H4 1.0736 0.3728 0.5411 0.092 Uiso calc R 1
C C5 0.9551(4) 0.36326(10) 0.68450(19) 0.0766(6) Uani d . 1
H H5 1.0555 0.3300 0.7029 0.092 Uiso calc R 1
C C6 0.7955(4) 0.38637(8) 0.75514(17) 0.0632(5) Uani d . 1
H H6 0.7894 0.3687 0.8209 0.076 Uiso calc R 1
C C7 0.4749(4) 0.45888(7) 0.80289(15) 0.0529(4) Uani d . 1
H H7 0.4769 0.4407 0.8687 0.064 Uiso calc R 1
C C8 0.0160(3) 0.56550(7) 0.85190(13) 0.0458(4) Uani d . 1
C C9 -0.2180(4) 0.66100(7) 0.74434(14) 0.0531(4) Uani d . 1
H H9A -0.3989 0.6455 0.7419 0.064 Uiso calc R 1
H H9B -0.1716 0.6810 0.8117 0.064 Uiso calc R 1
C C10 -0.2041(4) 0.70207(7) 0.65275(14) 0.0494(4) Uani d . 1
C C11 -0.3930(4) 0.69963(9) 0.56287(17) 0.0667(5) Uani d . 1
H H11 -0.5313 0.6725 0.5594 0.080 Uiso calc R 1
C C12 -0.3804(5) 0.73660(11) 0.47831(19) 0.0829(7) Uani d . 1
H H12 -0.5085 0.7340 0.4181 0.099 Uiso calc R 1
C C13 -0.1794(5) 0.77726(10) 0.4826(2) 0.0791(7) Uani d . 1
H H13 -0.1727 0.8028 0.4261 0.095 Uiso calc R 1
C C14 0.0112(5) 0.77991(9) 0.5708(2) 0.0763(6) Uani d . 1
H H14 0.1498 0.8069 0.5738 0.092 Uiso calc R 1
C C15 -0.0015(4) 0.74263(8) 0.65529(17) 0.0646(5) Uani d . 1
H H15 0.1288 0.7449 0.7149 0.077 Uiso calc R 1

loop_
_atom_site_aniso_label
_atom_site_aniso_U_11
_atom_site_aniso_U_22
_atom_site_aniso_U_33
_atom_site_aniso_U_12
_atom_site_aniso_U_13
_atom_site_aniso_U_23
S1 0.0859(4) 0.0527(3) 0.0517(3) 0.0075(2) 0.0347(3) 0.0005(2)
S2 0.0620(3) 0.0500(3) 0.0471(3) 0.00360(19) 0.0232(2) 0.00234(19)
N1 0.0549(9) 0.0477(8) 0.0489(8) -0.0014(7) 0.0201(7) -0.0032(6)
N2 0.0653(9) 0.0477(8) 0.0461(8) 0.0036(7) 0.0230(7) 0.0024(6)
C1 0.0480(10) 0.0471(9) 0.0524(11) -0.0032(7) 0.0134(8) -0.0040(8)
C2 0.0651(12) 0.0590(10) 0.0583(12) 0.0062(9) 0.0185(10) 0.0013(9)
C3 0.0781(15) 0.0856(15) 0.0573(13) 0.0032(12) 0.0262(11) -0.0024(11)
C4 0.0655(14) 0.0940(16) 0.0730(16) 0.0107(12) 0.0213(11) -0.0231(13)
C5 0.0759(15) 0.0712(13) 0.0842(17) 0.0250(11) 0.0162(12) -0.0062(12)
C6 0.0666(13) 0.0602(11) 0.0645(13) 0.0083(9) 0.0144(10) 0.0046(9)
C7 0.0610(11) 0.0505(9) 0.0502(11) 0.0008(8) 0.0179(9) 0.0027(8)
C8 0.0546(10) 0.0411(8) 0.0442(10) -0.0077(7) 0.0156(8) -0.0042(7)
C9 0.0545(11) 0.0533(10) 0.0550(11) 0.0019(8) 0.0197(9) -0.0007(8)
C10 0.0528(10) 0.0460(9) 0.0519(11) 0.0087(8) 0.0166(8) -0.0021(8)
C11 0.0584(12) 0.0711(13) 0.0704(14) 0.0066(10) 0.0081(10) 0.0072(11)
C12 0.0804(16) 0.0956(17) 0.0710(15) 0.0220(14) 0.0040(12) 0.0202(13)
C13 0.0980(18) 0.0725(14) 0.0732(16) 0.0309(13) 0.0347(14) 0.0260(12)
C14 0.0918(17) 0.0560(11) 0.0876(17) -0.0046(11) 0.0362(14) 0.0068(11)
C15 0.0734(13) 0.0599(11) 0.0619(13) -0.0063(10) 0.0146(10) -0.0004(9)

loop_
_atom_type_symbol
_atom_type_description
_atom_type_scat_dispersion_real
_atom_type_scat_dispersion_imag
_atom_type_scat_source
C C 0.0033 0.0016 'International Tables Vol C Tables 4.2.6.8 and 6.1.1.4'
H H 0.0000 0.0000 'International Tables Vol C Tables 4.2.6.8 and 6.1.1.4'
N N 0.0061 0.0033 'International Tables Vol C Tables 4.2.6.8 and 6.1.1.4'
S S 0.1246 0.1234 'International Tables Vol C Tables 4.2.6.8 and 6.1.1.4'

loop_
_geom_angle_atom_site_label_1
_geom_angle_atom_site_label_2
_geom_angle_atom_site_label_3
_geom_angle
C8 S2 C9 101.79(8)
C7 N1 N2 115.03(14)
C8 N2 N1 121.23(14)
C8 N2 H2N 119.4
N1 N2 H2N 119.4
C2 C1 C6 118.64(17)
C2 C1 C7 122.28(16)
C6 C1 C7 119.08(17)
C3 C2 C1 120.55(19)
C3 C2 H2 119.7
C1 C2 H2 119.7
C4 C3 C2 120.1(2)
C4 C3 H3 120.0
C2 C3 H3 120.0
C5 C4 C3 120.2(2)
C5 C4 H4 119.9
C3 C4 H4 119.9
C4 C5 C6 120.5(2)
C4 C5 H5 119.7
C6 C5 H5 119.7
C5 C6 C1 120.0(2)
C5 C6 H6 120.0
C1 C6 H6 120.0
N1 C7 C1 122.63(16)
N1 C7 H7 118.7
C1 C7 H7 118.7
N2 C8 S1 121.27(13)
N2 C8 S2 113.71(12)
S1 C8 S2 125.02(10)
C10 C9 S2 107.43(11)
C10 C9 H9A 110.2
S2 C9 H9A 110.2
C10 C9 H9B 110.2
S2 C9 H9B 110.2
H9A C9 H9B 108.5
C15 C10 C11 117.96(18)
C15 C10 C9 121.28(17)
C11 C10 C9 120.75(17)
C12 C11 C10 121.2(2)
C12 C11 H11 119.4
C10 C11 H11 119.4
C13 C12 C11 120.2(2)
C13 C12 H12 119.9
C11 C12 H12 119.9
C14 C13 C12 119.4(2)
C14 C13 H13 120.3
C12 C13 H13 120.3
C13 C14 C15 120.3(2)
C13 C14 H14 119.9
C15 C14 H14 119.9
C10 C15 C14 121.0(2)
C10 C15 H15 119.5
C14 C15 H15 119.5

loop_
_geom_bond_atom_site_label_1
_geom_bond_atom_site_label_2
_geom_bond_distance
_geom_bond_publ_flag
S1 C8 1.6636(17) y
S2 C8 1.7495(17) y
S2 C9 1.8153(18) y
N1 C7 1.277(2) y
N1 N2 1.3777(19) y
N2 C8 1.334(2) y
N2 H2N 0.8600 ?
C1 C2 1.387(3) ?
C1 C6 1.387(3) ?
C1 C7 1.454(2) ?
C2 C3 1.375(3) ?
C2 H2 0.9300 ?
C3 C4 1.372(3) ?
C3 H3 0.9300 ?
C4 C5 1.360(3) ?
C4 H4 0.9300 ?
C5 C6 1.382(3) ?
C5 H5 0.9300 ?
C6 H6 0.9300 ?
C7 H7 0.9300 ?
C9 C10 1.505(2) ?
C9 H9A 0.9700 ?
C9 H9B 0.9700 ?
C10 C15 1.377(3) ?
C10 C11 1.379(3) ?
C11 C12 1.376(3) ?
C11 H11 0.9300 ?
C12 C13 1.371(3) ?
C12 H12 0.9300 ?
C13 C14 1.370(3) ?
C13 H13 0.9300 ?
C14 C15 1.380(3) ?
C14 H14 0.9300 ?
C15 H15 0.9300 ?

loop_
_geom_hbond_atom_site_label_D
_geom_hbond_atom_site_label_H
_geom_hbond_atom_site_label_A
_geom_hbond_site_symmetry_A
_geom_hbond_distance_DH
_geom_hbond_distance_HA
_geom_hbond_distance_DA
_geom_hbond_angle_DHA
_geom_hbond_publ_flag
N2 H2N S1 3_567 0.86 2.56 3.396(2) 165 y

loop_
_cod_related_entry_id
_cod_related_entry_database
_cod_related_entry_code
1 ChemSpider 24740022
